data_4302095
loop_
_publ_author_name
'Aline Nonat'
'Daniel Imbert'
'Jacques P\'ecaut'
'Marion Giraud'
'Marinella Mazzanti'

_publ_contact_author
;
      Dr Marinella Mazzanti
      LCIB (UMR-E 3 CEA-UJF)
      DRFMC, CEA Grenoble
      17, rue des Martyrs
      38054 Grenoble cedex 9
;
_publ_section_title
;
Structural and Photophysical Studies of Highly Stable Lanthanide Complexes
of Tripodal 8-Hydroxyquinolinate Ligands Based on 1,4,7-Triazacyclononane
;
_journal_name_full 'Inorganic Chemistry'
_journal_page_first 4207
_journal_page_last 4218
_journal_paper_doi 10.1021/ic9000076
_journal_volume 48
_journal_year 2009
_chemical_formula_sum 'C36 H33 N6 O3 Yb'
_chemical_formula_weight 770.72
_chemical_name_systematic
; 
 ? 
;
_space_group_IT_number 14
_symmetry_cell_setting monoclinic
_symmetry_space_group_name_Hall '-P 2ybc'
_symmetry_space_group_name_H-M 'P 1 21/c 1'
_atom_sites_solution_hydrogens difmap
_atom_sites_solution_primary direct
_atom_sites_solution_secondary difmap
_audit_creation_method SHELXL-97
_cell_angle_alpha 90.00
_cell_angle_beta 108.992(4)
_cell_angle_gamma 90.00
_cell_formula_units_Z 4
_cell_length_a 11.5050(4)
_cell_length_b 32.7650(14)
_cell_length_c 8.0582(3)
_cell_measurement_temperature 223(2)
_cell_volume 2872.3(2)
_computing_structure_refinement 'SHELXL-97 (Sheldrick, 1997)'
_computing_structure_solution 'SHELXS-97 (Sheldrick, 1990)'
_diffrn_ambient_temperature 223(2)
_diffrn_measured_fraction_theta_full 0.855
_diffrn_measured_fraction_theta_max 0.855
_diffrn_measurement_device_type 'CCD area detector'
_diffrn_measurement_method 'phi and omega scans'
_diffrn_radiation_monochromator graphite
_diffrn_radiation_source 'fine-focus sealed tube'
_diffrn_radiation_type MoK\a
_diffrn_radiation_wavelength 0.71073
_diffrn_reflns_av_R_equivalents 0.0453
_diffrn_reflns_av_sigmaI/netI 0.0880
_diffrn_reflns_limit_h_max 12
_diffrn_reflns_limit_h_min -14
_diffrn_reflns_limit_k_max 30
_diffrn_reflns_limit_k_min -44
_diffrn_reflns_limit_l_max 10
_diffrn_reflns_limit_l_min -10
_diffrn_reflns_number 14648
_diffrn_reflns_theta_full 29.18
_diffrn_reflns_theta_max 29.18
_diffrn_reflns_theta_min 2.99
_exptl_absorpt_coefficient_mu 3.307
_exptl_absorpt_correction_T_max 0.931
_exptl_absorpt_correction_T_min 0.835
_exptl_absorpt_correction_type multi-scan
_exptl_crystal_colour yellow
_exptl_crystal_density_diffrn 1.782
_exptl_crystal_density_method 'not measured'
_exptl_crystal_description plate
_exptl_crystal_F_000 1540
_exptl_crystal_size_max 0.1
_exptl_crystal_size_mid 0.1
_exptl_crystal_size_min 0.04
_refine_diff_density_max 1.243
_refine_diff_density_min -0.988
_refine_diff_density_rms 0.132
_refine_ls_extinction_method none
_refine_ls_goodness_of_fit_ref 1.115
_refine_ls_hydrogen_treatment refall
_refine_ls_matrix_type full
_refine_ls_number_parameters 545
_refine_ls_number_reflns 6618
_refine_ls_number_restraints 0
_refine_ls_restrained_S_all 1.115
_refine_ls_R_factor_all 0.0922
_refine_ls_R_factor_gt 0.0545
_refine_ls_shift/su_max 0.001
_refine_ls_shift/su_mean 0.000
_refine_ls_structure_factor_coef Fsqd
_refine_ls_weighting_details 'calc w=1/[\s^2^(Fo^2^)+(0.0241P)^2^+0.0000P] where P=(Fo^2^+2Fc^2^)/3'
_refine_ls_weighting_scheme calc
_refine_ls_wR_factor_gt 0.0722
_refine_ls_wR_factor_ref 0.0782
_reflns_number_gt 4765
_reflns_number_total 6618
_reflns_threshold_expression >2sigma(I)
_cod_data_source_file ic9000076_si_001_2.cif
_cod_data_source_block YbThqtcn
_cod_depositor_comments
;
The following automatic conversions were performed:
'_symmetry_cell_setting' value 'Monoclinic' changed to 'monoclinic'
according to '/home/saulius/struct/CIF-dictionaries/cif_core.dic'
dictionary named 'cif_core.dic' version 2.4.1 from 2010-06-29.

Automatic conversion script
Id: cif_fix_enum 1527 2010-12-29 10:47:43Z saulius 

2020-11-03
Z value and formula fixed to values more according to usual
chemical conventions.                 miguel
;
_cod_original_formula_sum 'C144 H132 N24 O12 Yb4'
_cod_original_formula_weight 3082.90
_cod_original_formula_units_Z 1
_cod_original_cell_volume 2872.27(19)
_cod_original_sg_symbol_H-M P2(1)/c
_cod_database_code 4302095

loop_
_symmetry_equiv_pos_as_xyz
'x, y, z'
'-x, y+1/2, -z+1/2'
'-x, -y, -z'
'x, -y-1/2, z-1/2'

loop_
_atom_site_label
_atom_site_type_symbol
_atom_site_fract_x
_atom_site_fract_y
_atom_site_fract_z
_atom_site_U_iso_or_equiv
_atom_site_adp_type
_atom_site_occupancy
_atom_site_symmetry_multiplicity
_atom_site_calc_flag
_atom_site_refinement_flags
_atom_site_disorder_assembly
_atom_site_disorder_group
Yb Yb 0.72171(2) 0.886664(8) -0.02909(3) 0.01980(8) Uani 1 1 d . . .
O1 O 0.9087(3) 0.88422(12) -0.0662(5) 0.0253(8) Uani 1 1 d . . .
O2 O 0.6612(3) 0.83664(12) -0.2384(4) 0.0222(9) Uani 1 1 d . . .
O3 O 0.6653(3) 0.93567(12) -0.2431(5) 0.0227(9) Uani 1 1 d . . .
N1 N 0.6506(4) 0.83905(15) 0.1952(6) 0.0261(11) Uani 1 1 d . . .
N2 N 0.5691(4) 0.92243(14) 0.1229(6) 0.0239(11) Uani 1 1 d . . .
N3 N 0.8237(4) 0.90463(15) 0.3193(6) 0.0252(11) Uani 1 1 d . . .
N4 N 0.8324(4) 0.82106(14) 0.0718(6) 0.0229(11) Uani 1 1 d . . .
N5 N 0.4953(4) 0.88514(15) -0.1872(5) 0.0187(9) Uani 1 1 d . . .
N6 N 0.8293(4) 0.95382(14) 0.0594(6) 0.0195(10) Uani 1 1 d . . .
C1 C 0.5220(5) 0.8492(2) 0.1710(8) 0.0291(15) Uani 1 1 d . . .
H1A H 0.491(4) 0.8356(16) 0.239(7) 0.015(14) Uiso 1 1 d . . .
H1B H 0.469(4) 0.8437(14) 0.040(6) 0.001(11) Uiso 1 1 d . . .
C2 C 0.5055(6) 0.8936(2) 0.2080(8) 0.0327(16) Uani 1 1 d . . .
H2A H 0.533(4) 0.8978(14) 0.336(6) 0.008(12) Uiso 1 1 d . . .
H2B H 0.419(5) 0.9014(15) 0.176(6) 0.015(14) Uiso 1 1 d . . .
C3 C 0.6406(6) 0.9527(2) 0.2486(8) 0.0284(15) Uani 1 1 d . . .
H3A H 0.670(5) 0.9723(18) 0.189(7) 0.025(16) Uiso 1 1 d . . .
H3B H 0.601(5) 0.9608(16) 0.315(7) 0.016(14) Uiso 1 1 d . . .
C4 C 0.7499(6) 0.9334(2) 0.3898(8) 0.0295(15) Uani 1 1 d . . .
H4A H 0.728(4) 0.9172(14) 0.484(7) 0.011(12) Uiso 1 1 d . . .
H4B H 0.795(5) 0.9566(18) 0.452(8) 0.032(16) Uiso 1 1 d . . .
C5 C 0.8447(6) 0.8659(2) 0.4175(8) 0.0277(14) Uani 1 1 d . . .
H5A H 0.877(4) 0.8708(14) 0.539(6) 0.005(12) Uiso 1 1 d . . .
H5B H 0.901(4) 0.8506(14) 0.385(6) 0.002(12) Uiso 1 1 d . . .
C6 C 0.7270(6) 0.8425(2) 0.3849(8) 0.0315(15) Uani 1 1 d . . .
H6A H 0.681(5) 0.8545(17) 0.448(7) 0.026(16) Uiso 1 1 d . . .
H6B H 0.744(5) 0.8180(19) 0.421(7) 0.026(17) Uiso 1 1 d . . .
C11 C 0.6580(6) 0.7974(2) 0.1384(8) 0.0295(15) Uani 1 1 d . . .
H11A H 0.648(5) 0.7782(19) 0.215(8) 0.038(18) Uiso 1 1 d . . .
H11B H 0.598(6) 0.795(2) 0.017(9) 0.06(2) Uiso 1 1 d . . .
C12 C 0.7842(5) 0.78940(17) 0.1266(7) 0.0243(13) Uani 1 1 d . . .
C13 C 0.8436(6) 0.75145(19) 0.1619(7) 0.0305(14) Uani 1 1 d . . .
H13 H 0.796(5) 0.7310(18) 0.201(7) 0.029(16) Uiso 1 1 d . . .
C14 C 0.9541(7) 0.7473(2) 0.1382(7) 0.0333(17) Uani 1 1 d . . .
H14 H 0.995(5) 0.7260(18) 0.154(7) 0.021(16) Uiso 1 1 d . . .
C15 C 1.0091(5) 0.77963(19) 0.0773(7) 0.0294(14) Uani 1 1 d . . .
C16 C 1.1210(6) 0.7787(2) 0.0425(8) 0.0358(16) Uani 1 1 d . . .
H16 H 1.161(6) 0.756(2) 0.074(9) 0.06(2) Uiso 1 1 d . . .
C17 C 1.1602(6) 0.8117(2) -0.0251(9) 0.0359(18) Uani 1 1 d . . .
H17 H 1.219(5) 0.8153(16) -0.056(7) 0.016(16) Uiso 1 1 d . . .
C18 C 1.0900(5) 0.8480(2) -0.0660(8) 0.0280(14) Uani 1 1 d . . .
H18 H 1.108(4) 0.8696(15) -0.120(6) 0.007(13) Uiso 1 1 d . . .
C19 C 0.9794(5) 0.85184(17) -0.0327(7) 0.0236(13) Uani 1 1 d . . .
C20 C 0.9413(5) 0.81683(18) 0.0429(6) 0.0232(13) Uani 1 1 d . . .
C21 C 0.4759(5) 0.94298(19) -0.0227(8) 0.0260(14) Uani 1 1 d . . .
H21A H 0.416(4) 0.9563(14) 0.021(6) 0.004(12) Uiso 1 1 d . . .
H21B H 0.516(4) 0.9638(15) -0.084(6) 0.010(13) Uiso 1 1 d . . .
C22 C 0.4176(5) 0.91235(17) -0.1621(7) 0.0209(12) Uani 1 1 d . . .
C23 C 0.2916(5) 0.9108(2) -0.2588(7) 0.0256(13) Uani 1 1 d . . .
H23 H 0.239(5) 0.9317(18) -0.232(7) 0.032(17) Uiso 1 1 d . . .
C24 C 0.2473(5) 0.8805(2) -0.3782(8) 0.0318(15) Uani 1 1 d . . .
H24 H 0.162(5) 0.8775(16) -0.442(7) 0.022(14) Uiso 1 1 d . . .
C25 C 0.3274(5) 0.85143(17) -0.4085(7) 0.0259(13) Uani 1 1 d . . .
C26 C 0.2926(6) 0.8187(2) -0.5294(7) 0.0299(15) Uani 1 1 d . . .
H26 H 0.205(5) 0.8187(15) -0.591(6) 0.019(14) Uiso 1 1 d . . .
C27 C 0.3798(6) 0.7926(2) -0.5443(8) 0.0314(15) Uani 1 1 d . . .
H27 H 0.368(5) 0.7740(18) -0.623(7) 0.023(16) Uiso 1 1 d . . .
C28 C 0.5049(6) 0.79750(18) -0.4480(8) 0.0263(14) Uani 1 1 d . . .
H28 H 0.563(5) 0.7820(17) -0.471(7) 0.023(16) Uiso 1 1 d . . .
C29 C 0.5468(5) 0.82947(16) -0.3300(7) 0.0193(12) Uani 1 1 d . . .
C30 C 0.4543(5) 0.85554(16) -0.3077(6) 0.0197(12) Uani 1 1 d . . .
C31 C 0.9422(5) 0.9242(2) 0.3330(8) 0.0263(14) Uani 1 1 d . . .
H31A H 0.990(5) 0.9300(18) 0.455(8) 0.036(17) Uiso 1 1 d . . .
H31B H 0.991(4) 0.9058(15) 0.301(6) 0.009(13) Uiso 1 1 d . . .
C32 C 0.9160(5) 0.96049(18) 0.2120(7) 0.0234(13) Uani 1 1 d . . .
C33 C 0.9761(5) 0.99846(19) 0.2521(8) 0.0259(14) Uani 1 1 d . . .
H33 H 1.035(5) 1.0010(17) 0.361(7) 0.024(16) Uiso 1 1 d . . .
C34 C 0.9439(6) 1.0298(2) 0.1376(8) 0.0257(14) Uani 1 1 d . . .
H34 H 0.977(4) 1.0531(17) 0.159(6) 0.011(14) Uiso 1 1 d . . .
C35 C 0.8492(5) 1.02378(18) -0.0267(8) 0.0254(13) Uani 1 1 d . . .
C36 C 0.8060(5) 1.05420(19) -0.1579(8) 0.0281(14) Uani 1 1 d . . .
H36 H 0.835(4) 1.0830(17) -0.141(6) 0.018(14) Uiso 1 1 d . . .
C37 C 0.7166(6) 1.04354(18) -0.3096(8) 0.0270(14) Uani 1 1 d . . .
H37 H 0.688(5) 1.0613(19) -0.393(8) 0.032 Uiso 1 1 d . . .
C38 C 0.6673(5) 1.00448(18) -0.3440(7) 0.0249(13) Uani 1 1 d . . .
H38 H 0.606(5) 0.9991(18) -0.447(8) 0.030 Uiso 1 1 d . . .
C39 C 0.7047(5) 0.97324(17) -0.2215(7) 0.0197(12) Uani 1 1 d . . .
C40 C 0.7965(5) 0.98443(17) -0.0593(7) 0.0222(12) Uani 1 1 d . . .

loop_
_atom_site_aniso_label
_atom_site_aniso_U_11
_atom_site_aniso_U_22
_atom_site_aniso_U_33
_atom_site_aniso_U_23
_atom_site_aniso_U_13
_atom_site_aniso_U_12
Yb 0.01564(12) 0.02062(12) 0.02118(11) -0.00495(13) 0.00331(8) -0.00201(14)
O1 0.0211(19) 0.021(2) 0.037(2) -0.0083(19) 0.0129(17) -0.003(2)
O2 0.017(2) 0.024(2) 0.022(2) -0.0066(17) 0.0005(16) 0.0026(18)
O3 0.020(2) 0.025(2) 0.022(2) -0.0034(17) 0.0051(17) -0.0036(19)
N1 0.027(3) 0.030(3) 0.018(2) 0.003(2) 0.003(2) -0.005(2)
N2 0.015(2) 0.031(3) 0.026(3) -0.008(2) 0.007(2) -0.001(2)
N3 0.018(2) 0.029(3) 0.026(3) -0.006(2) 0.004(2) -0.003(2)
N4 0.021(3) 0.026(3) 0.014(2) -0.008(2) -0.0050(19) -0.001(2)
N5 0.016(2) 0.023(2) 0.016(2) -0.004(2) 0.0041(17) -0.003(2)
N6 0.013(2) 0.023(3) 0.024(3) -0.007(2) 0.007(2) 0.002(2)
C1 0.021(3) 0.045(4) 0.019(3) 0.004(3) 0.005(3) -0.012(3)
C2 0.022(3) 0.055(5) 0.023(3) -0.009(3) 0.011(3) -0.004(3)
C3 0.027(3) 0.035(4) 0.027(3) -0.014(3) 0.015(3) -0.001(3)
C4 0.029(3) 0.039(4) 0.020(3) -0.017(3) 0.008(3) -0.002(3)
C5 0.031(4) 0.034(4) 0.015(3) -0.003(3) 0.002(3) 0.001(3)
C6 0.029(4) 0.034(4) 0.030(4) 0.002(3) 0.009(3) -0.001(3)
C11 0.037(4) 0.028(4) 0.023(3) 0.003(3) 0.008(3) -0.008(3)
C12 0.037(4) 0.018(3) 0.014(3) -0.002(2) 0.003(3) -0.004(3)
C13 0.039(4) 0.028(4) 0.017(3) -0.002(3) -0.001(3) -0.002(3)
C14 0.051(5) 0.021(4) 0.012(3) 0.000(3) -0.011(3) 0.014(4)
C15 0.028(3) 0.032(4) 0.019(3) -0.009(3) -0.006(3) 0.008(3)
C16 0.028(4) 0.035(4) 0.032(4) -0.010(3) -0.008(3) 0.007(4)
C17 0.017(3) 0.054(5) 0.036(4) -0.027(3) 0.006(3) -0.009(4)
C18 0.021(3) 0.031(4) 0.032(3) -0.014(3) 0.008(3) -0.005(3)
C19 0.019(3) 0.024(3) 0.025(3) -0.012(2) 0.004(2) -0.004(3)
C20 0.022(3) 0.028(3) 0.012(3) -0.011(2) -0.004(2) 0.001(3)
C21 0.017(3) 0.030(4) 0.035(3) -0.012(3) 0.015(3) 0.003(3)
C22 0.018(3) 0.023(3) 0.022(3) 0.000(2) 0.007(2) -0.004(3)
C23 0.018(3) 0.032(4) 0.029(3) 0.000(3) 0.010(3) 0.002(3)
C24 0.018(3) 0.042(4) 0.031(3) 0.001(3) 0.002(2) -0.002(3)
C25 0.023(3) 0.024(3) 0.026(3) 0.003(3) 0.002(2) -0.009(3)
C26 0.022(3) 0.047(4) 0.022(3) 0.002(3) 0.008(3) -0.007(3)
C27 0.036(4) 0.027(4) 0.025(3) -0.011(3) 0.001(3) -0.010(3)
C28 0.030(4) 0.019(3) 0.031(3) 0.000(3) 0.012(3) 0.002(3)
C29 0.022(3) 0.015(3) 0.019(3) 0.000(2) 0.005(2) -0.002(3)
C30 0.020(3) 0.023(3) 0.014(3) 0.003(2) 0.004(2) -0.007(3)
C31 0.013(3) 0.031(4) 0.031(4) -0.015(3) 0.002(3) -0.001(3)
C32 0.015(3) 0.030(3) 0.027(3) -0.013(3) 0.008(2) 0.001(3)
C33 0.016(3) 0.032(4) 0.030(3) -0.016(3) 0.007(3) -0.005(3)
C34 0.021(3) 0.021(3) 0.040(4) -0.010(3) 0.016(3) -0.004(3)
C35 0.020(3) 0.023(3) 0.037(3) -0.008(3) 0.016(3) -0.005(3)
C36 0.027(3) 0.020(3) 0.045(4) -0.004(3) 0.022(3) -0.006(3)
C37 0.030(3) 0.020(3) 0.037(4) 0.003(3) 0.019(3) 0.008(3)
C38 0.022(3) 0.031(4) 0.021(3) -0.004(3) 0.007(2) 0.000(3)
C39 0.016(3) 0.026(3) 0.020(3) -0.005(2) 0.010(2) 0.000(3)
C40 0.016(3) 0.017(3) 0.034(3) -0.006(3) 0.009(2) 0.000(3)

loop_
_atom_type_symbol
_atom_type_description
_atom_type_scat_dispersion_real
_atom_type_scat_dispersion_imag
_atom_type_scat_source
C C 0.0033 0.0016 'International Tables Vol C Tables 4.2.6.8 and 6.1.1.4'
H H 0.0000 0.0000 'International Tables Vol C Tables 4.2.6.8 and 6.1.1.4'
N N 0.0061 0.0033 'International Tables Vol C Tables 4.2.6.8 and 6.1.1.4'
O O 0.0106 0.0060 'International Tables Vol C Tables 4.2.6.8 and 6.1.1.4'
Yb Yb -0.3850 5.5486 'International Tables Vol C Tables 4.2.6.8 and 6.1.1.4'

loop_
_geom_angle_atom_site_label_1
_geom_angle_atom_site_label_2
_geom_angle_atom_site_label_3
_geom_angle
_geom_angle_site_symmetry_1
_geom_angle_site_symmetry_3
_geom_angle_publ_flag
O1 Yb O3 88.52(13) . . ?
O1 Yb O2 87.23(13) . . ?
O3 Yb O2 90.21(12) . . ?
O1 Yb N4 66.88(15) . . ?
O3 Yb N4 147.02(14) . . ?
O2 Yb N4 67.94(13) . . ?
O1 Yb N5 143.87(12) . . ?
O3 Yb N5 68.72(14) . . ?
O2 Yb N5 66.04(14) . . ?
N4 Yb N5 119.03(16) . . ?
O1 Yb N6 70.56(13) . . ?
O3 Yb N6 65.94(14) . . ?
O2 Yb N6 147.05(13) . . ?
N4 Yb N6 120.66(13) . . ?
N5 Yb N6 119.85(15) . . ?
O1 Yb N1 124.99(14) . . ?
O3 Yb N1 146.43(13) . . ?
O2 Yb N1 89.63(14) . . ?
N4 Yb N1 61.27(15) . . ?
N5 Yb N1 80.66(14) . . ?
N6 Yb N1 122.92(14) . . ?
O1 Yb N2 148.90(13) . . ?
O3 Yb N2 88.30(13) . . ?
O2 Yb N2 123.70(13) . . ?
N4 Yb N2 124.17(15) . . ?
N5 Yb N2 61.22(13) . . ?
N6 Yb N2 79.93(13) . . ?
N1 Yb N2 64.33(15) . . ?
O1 Yb N3 91.99(13) . . ?
O3 Yb N3 122.99(14) . . ?
O2 Yb N3 146.78(14) . . ?
N4 Yb N3 81.25(14) . . ?
N5 Yb N3 123.77(13) . . ?
N6 Yb N3 60.81(14) . . ?
N1 Yb N3 63.91(14) . . ?
N2 Yb N3 64.37(13) . . ?
O1 Yb C19 20.04(14) . . ?
O3 Yb C19 106.31(14) . . ?
O2 Yb C19 78.34(13) . . ?
N4 Yb C19 46.92(15) . . ?
N5 Yb C19 143.75(14) . . ?
N6 Yb C19 86.68(14) . . ?
N1 Yb C19 106.51(15) . . ?
N2 Yb C19 154.18(13) . . ?
N3 Yb C19 89.83(13) . . ?
O1 Yb C29 105.59(13) . . ?
O3 Yb C29 83.45(13) . . ?
O2 Yb C29 19.80(12) . . ?
N4 Yb C29 82.59(14) . . ?
N5 Yb C29 46.28(15) . . ?
N6 Yb C29 149.03(14) . . ?
N1 Yb C29 85.20(13) . . ?
N2 Yb C29 104.76(13) . . ?
N3 Yb C29 149.07(13) . . ?
C19 Yb C29 98.09(13) . . ?
O1 Yb C39 83.04(13) . . ?
O3 Yb C39 19.67(13) . . ?
O2 Yb C39 108.70(13) . . ?
N4 Yb C39 149.71(14) . . ?
N5 Yb C39 83.20(14) . . ?
N6 Yb C39 46.33(14) . . ?
N1 Yb C39 147.98(14) . . ?
N2 Yb C39 83.66(13) . . ?
N3 Yb C39 104.15(14) . . ?
C19 Yb C39 102.88(14) . . ?
C29 Yb C39 103.11(13) . . ?
C19 O1 Yb 123.6(3) . . ?
C29 O2 Yb 123.7(3) . . ?
C39 O3 Yb 124.1(3) . . ?
C11 N1 C1 109.4(5) . . ?
C11 N1 C6 108.5(5) . . ?
C1 N1 C6 110.5(5) . . ?
C11 N1 Yb 105.7(3) . . ?
C1 N1 Yb 107.0(3) . . ?
C6 N1 Yb 115.6(4) . . ?
C3 N2 C21 109.9(5) . . ?
C3 N2 C2 111.1(5) . . ?
C21 N2 C2 108.5(5) . . ?
C3 N2 Yb 107.7(3) . . ?
C21 N2 Yb 104.4(3) . . ?
C2 N2 Yb 114.9(3) . . ?
C5 N3 C31 110.3(5) . . ?
C5 N3 C4 110.6(5) . . ?
C31 N3 C4 108.8(5) . . ?
C5 N3 Yb 107.9(3) . . ?
C31 N3 Yb 104.3(3) . . ?
C4 N3 Yb 114.8(3) . . ?
C12 N4 C20 119.4(5) . . ?
C12 N4 Yb 124.2(4) . . ?
C20 N4 Yb 115.8(4) . . ?
C22 N5 C30 120.0(4) . . ?
C22 N5 Yb 123.5(3) . . ?
C30 N5 Yb 116.4(4) . . ?
C32 N6 C40 119.1(5) . . ?
C32 N6 Yb 124.1(4) . . ?
C40 N6 Yb 116.8(3) . . ?
N1 C1 C2 112.3(5) . . ?
N2 C2 C1 114.0(5) . . ?
N2 C3 C4 111.9(5) . . ?
N3 C4 C3 114.1(5) . . ?
N3 C5 C6 111.4(5) . . ?
N1 C6 C5 114.4(5) . . ?
N1 C11 C12 109.8(5) . . ?
N4 C12 C13 122.4(6) . . ?
N4 C12 C11 113.8(5) . . ?
C13 C12 C11 123.8(5) . . ?
C14 C13 C12 118.5(6) . . ?
C13 C14 C15 121.8(6) . . ?
C14 C15 C16 127.0(6) . . ?
C14 C15 C20 115.6(6) . . ?
C16 C15 C20 117.3(6) . . ?
C17 C16 C15 120.7(7) . . ?
C16 C17 C18 121.8(6) . . ?
C19 C18 C17 121.3(6) . . ?
O1 C19 C18 125.4(5) . . ?
O1 C19 C20 118.7(5) . . ?
C18 C19 C20 115.9(5) . . ?
O1 C19 Yb 36.4(2) . . ?
C18 C19 Yb 161.4(5) . . ?
C20 C19 Yb 82.4(3) . . ?
N4 C20 C15 122.2(5) . . ?
N4 C20 C19 114.8(5) . . ?
C15 C20 C19 122.9(5) . . ?
N2 C21 C22 108.9(5) . . ?
N5 C22 C23 121.1(5) . . ?
N5 C22 C21 114.1(5) . . ?
C23 C22 C21 124.8(5) . . ?
C24 C23 C22 120.0(6) . . ?
C23 C24 C25 120.2(6) . . ?
C24 C25 C26 125.5(6) . . ?
C24 C25 C30 116.5(5) . . ?
C26 C25 C30 118.1(5) . . ?
C27 C26 C25 119.2(6) . . ?
C26 C27 C28 122.3(6) . . ?
C29 C28 C27 121.9(6) . . ?
O2 C29 C28 125.7(5) . . ?
O2 C29 C30 118.7(5) . . ?
C28 C29 C30 115.6(5) . . ?
O2 C29 Yb 36.5(2) . . ?
C28 C29 Yb 161.8(4) . . ?
C30 C29 Yb 82.2(3) . . ?
N5 C30 C29 115.1(5) . . ?
N5 C30 C25 122.2(5) . . ?
C29 C30 C25 122.7(5) . . ?
N3 C31 C32 108.0(5) . . ?
N6 C32 C33 121.6(5) . . ?
N6 C32 C31 113.8(5) . . ?
C33 C32 C31 124.7(5) . . ?
C34 C33 C32 120.6(6) . . ?
C33 C34 C35 119.1(6) . . ?
C40 C35 C36 118.5(6) . . ?
C40 C35 C34 116.7(5) . . ?
C36 C35 C34 124.8(6) . . ?
C37 C36 C35 117.9(6) . . ?
C36 C37 C38 123.7(6) . . ?
C39 C38 C37 121.7(6) . . ?
O3 C39 C38 126.0(5) . . ?
O3 C39 C40 118.9(5) . . ?
C38 C39 C40 115.1(5) . . ?
O3 C39 Yb 36.2(2) . . ?
C38 C39 Yb 162.0(4) . . ?
C40 C39 Yb 82.8(3) . . ?
N6 C40 C35 122.8(5) . . ?
N6 C40 C39 114.1(5) . . ?
C35 C40 C39 123.1(5) . . ?

loop_
_geom_bond_atom_site_label_1
_geom_bond_atom_site_label_2
_geom_bond_distance
_geom_bond_site_symmetry_2
_geom_bond_publ_flag
Yb O1 2.268(3) . ?
Yb O3 2.290(4) . ?
Yb O2 2.292(4) . ?
Yb N4 2.496(5) . ?
Yb N5 2.500(4) . ?
Yb N6 2.512(4) . ?
Yb N1 2.708(4) . ?
Yb N2 2.712(4) . ?
Yb N3 2.731(4) . ?
Yb C19 3.186(5) . ?
Yb C29 3.204(5) . ?
Yb C39 3.208(6) . ?
O1 C19 1.311(7) . ?
O2 C29 1.304(6) . ?
O3 C39 1.304(6) . ?
N1 C11 1.452(8) . ?
N1 C1 1.465(7) . ?
N1 C6 1.499(7) . ?
N2 C3 1.466(7) . ?
N2 C21 1.470(7) . ?
N2 C2 1.492(8) . ?
N3 C5 1.472(7) . ?
N3 C31 1.479(7) . ?
N3 C4 1.497(7) . ?
N4 C12 1.318(7) . ?
N4 C20 1.354(7) . ?
N5 C22 1.324(7) . ?
N5 C30 1.344(7) . ?
N6 C32 1.325(7) . ?
N6 C40 1.352(7) . ?
C1 C2 1.510(9) . ?
C3 C4 1.533(9) . ?
C5 C6 1.503(9) . ?
C11 C12 1.508(8) . ?
C12 C13 1.403(8) . ?
C13 C14 1.352(9) . ?
C14 C15 1.401(9) . ?
C15 C16 1.404(9) . ?
C15 C20 1.425(8) . ?
C16 C17 1.352(10) . ?
C17 C18 1.415(10) . ?
C18 C19 1.389(8) . ?
C19 C20 1.433(8) . ?
C21 C22 1.493(8) . ?
C22 C23 1.405(7) . ?
C23 C24 1.362(8) . ?
C24 C25 1.400(8) . ?
C25 C26 1.415(8) . ?
C25 C30 1.428(7) . ?
C26 C27 1.354(9) . ?
C27 C28 1.405(8) . ?
C28 C29 1.391(8) . ?
C29 C30 1.421(7) . ?
C31 C32 1.505(8) . ?
C32 C33 1.409(8) . ?
C33 C34 1.348(9) . ?
C34 C35 1.428(8) . ?
C35 C40 1.412(8) . ?
C35 C36 1.420(8) . ?
C36 C37 1.362(8) . ?
C37 C38 1.391(8) . ?
C38 C39 1.389(8) . ?
C39 C40 1.436(7) . ?
